data_4116712
loop_
_publ_author_name
'Derek P. Gates'
'Mark Edwards'
'Louise M. Liable-Sands'
'Arnold L. Rheingold'
'Ian Manners'

_publ_contact_author
;
     Dr. Ian Manners
     Chemistry Department
     University of Toronto
     80 St. George Street
     Toronto, Ontario M5S 3H6
     Canada
;
_publ_contact_author_email imanners@alchemy.chem.utoronto.ca
_publ_contact_author_fax '416 978 6157'
_publ_contact_author_phone '416 978 3566'
_publ_section_title
;
 Attempted Generation of the Thionylphosphazene Cation [NSO(NPCl2)2]+:
 Novel Reactivity and the Discovery of an Ambient Temperature Ring-Opening
 Polymerization Route to Poly(thionylphosphazenes)
;
_journal_name_full 'Journal of the American Chemical Society'
_journal_page_first 3249
_journal_page_last 3250
_journal_paper_doi 10.1021/ja9740475
_journal_volume 120
_journal_year 1998
_chemical_formula_sum 'C4 H6 B Cl4 F6 N3 O6 P2 S2'
_chemical_formula_weight 584.79
_chemical_name_systematic
; 
 ? 
;
_space_group_IT_number 2
_symmetry_cell_setting triclinic
_symmetry_space_group_name_Hall '-P 1'
_symmetry_space_group_name_H-M 'P -1'
_atom_sites_solution_hydrogens geom
_atom_sites_solution_primary direct
_atom_sites_solution_secondary difmap
_audit_creation_method SHELXL
_cell_angle_alpha 71.576(10)
_cell_angle_beta 62.702(5)
_cell_angle_gamma 77.082(8)
_cell_formula_units_Z 4
_cell_length_a 12.9815(12)
_cell_length_b 13.6426(12)
_cell_length_c 14.1406(15)
_cell_measurement_reflns_used 24
_cell_measurement_temperature 298(2)
_cell_measurement_theta_max 12.5
_cell_measurement_theta_min 7.5
_cell_volume 2102.2(4)
_computing_cell_refinement 'Siemens P4'
_computing_data_collection 'Siemens P4'
_computing_data_reduction XSCANS
_computing_molecular_graphics XP
_computing_publication_material XCIF
_computing_structure_refinement 'SHELXL-5.03 (Sheldrick, 1994)'
_computing_structure_solution 'SHELXS-5.03 (Sheldrick, 1994)'
_diffrn_ambient_temperature 298(2)
_diffrn_measurement_device 'Siemens P4'
_diffrn_measurement_method omega
_diffrn_radiation_monochromator graphite
_diffrn_radiation_source 'fine-focus sealed tube'
_diffrn_radiation_type MoK\a
_diffrn_radiation_wavelength 0.71073
_diffrn_reflns_av_R_equivalents 0.0313
_diffrn_reflns_av_sigmaI/netI 0.0460
_diffrn_reflns_limit_h_max 12
_diffrn_reflns_limit_h_min -1
_diffrn_reflns_limit_k_max 13
_diffrn_reflns_limit_k_min -14
_diffrn_reflns_limit_l_max 14
_diffrn_reflns_limit_l_min -13
_diffrn_reflns_number 5228
_diffrn_reflns_theta_max 23.38
_diffrn_reflns_theta_min 2.03
_diffrn_standards_decay_% <1.0
_diffrn_standards_interval_count 197
_diffrn_standards_number 3
_exptl_absorpt_coefficient_mu 0.992
_exptl_crystal_colour colorless
_exptl_crystal_density_diffrn 1.848
_exptl_crystal_description block
_exptl_crystal_F_000 1152
_exptl_crystal_size_max 0.30
_exptl_crystal_size_mid 0.20
_exptl_crystal_size_min 0.20
_refine_diff_density_max 1.439
_refine_diff_density_min -0.401
_refine_diff_density_rms 0.074
_refine_ls_extinction_coef 0.0084(13)
_refine_ls_extinction_expression Fc^*^=kFc[1+0.001xFc^2^\l^3^/sin(2\q)]^-1/4^
_refine_ls_extinction_method SHELXL
_refine_ls_goodness_of_fit_all 0.977
_refine_ls_goodness_of_fit_obs 1.063
_refine_ls_hydrogen_treatment 'idealized contributions'
_refine_ls_matrix_type full
_refine_ls_number_parameters 506
_refine_ls_number_reflns 4465
_refine_ls_number_restraints 0
_refine_ls_restrained_S_all 1.053
_refine_ls_restrained_S_obs 1.063
_refine_ls_R_factor_all 0.0723
_refine_ls_R_factor_obs 0.0521
_refine_ls_shift/esd_max 0.007
_refine_ls_shift/esd_mean 0.001
_refine_ls_structure_factor_coef Fsqd
_refine_ls_weighting_details 'w=1/[\s^2^(Fo^2^)+(0.1242P)^2^+0.3071P] where P=(Fo^2^+2Fc^2^)/3'
_refine_ls_weighting_scheme calc
_refine_ls_wR_factor_all 0.1786
_refine_ls_wR_factor_obs 0.1524
_reflns_number_observed 3321
_reflns_number_total 4472
_reflns_observed_criterion >2sigma(I)
_cod_data_source_file ja9740475.cif
_cod_data_source_block ianl
_cod_depositor_comments
;
The following automatic conversions were performed:

'_refine_ls_weighting_scheme' value 'calc
w=1/[\s^2^(Fo^2^)+(0.1242P)^2^+0.3071P] where P=(Fo^2^+2Fc^2^)/3' was
changed to 'calc'. New tag '_refine_ls_weighting_details' was
created. The value of the new tag was set to
'w=1/[\s^2^(Fo^2^)+(0.1242P)^2^+0.3071P] where P=(Fo^2^+2Fc^2^)/3'.

Automatic conversion script
Id: cif_fix_values 3143 2015-03-26 13:38:13Z robertas 
;
_cod_original_cell_volume 2102.2(3)
_cod_database_code 4116712

loop_
_symmetry_equiv_pos_as_xyz
'x, y, z'
'-x, -y, -z'

loop_
_atom_site_aniso_label
_atom_site_aniso_U_11
_atom_site_aniso_U_22
_atom_site_aniso_U_33
_atom_site_aniso_U_23
_atom_site_aniso_U_13
_atom_site_aniso_U_12
S1 0.0553(11) 0.0513(11) 0.0677(12) -0.0064(9) -0.0280(10) -0.0039(9)
S2 0.0700(14) 0.093(2) 0.105(2) -0.0281(14) -0.0383(13) -0.0218(12)
P1 0.0426(10) 0.0579(11) 0.0356(9) -0.0088(8) -0.0152(8) -0.0066(8)
P2 0.0394(9) 0.0452(10) 0.0424(10) -0.0128(7) -0.0150(8) -0.0028(7)
Cl1 0.097(2) 0.111(2) 0.0663(12) -0.0077(11) -0.0556(12) -0.0176(12)
Cl2 0.0474(11) 0.0875(13) 0.0627(11) -0.0076(10) -0.0037(9) -0.0102(9)
Cl3 0.0446(10) 0.0826(13) 0.0743(12) -0.0308(10) -0.0190(9) 0.0106(9)
Cl4 0.0674(12) 0.0748(12) 0.0789(12) -0.0332(10) -0.0338(10) -0.0105(9)
N1 0.056(3) 0.052(3) 0.046(3) -0.024(3) -0.018(3) -0.001(3)
N2 0.047(3) 0.051(3) 0.037(3) -0.010(2) -0.014(2) -0.006(2)
N3 0.056(3) 0.042(3) 0.048(3) -0.008(2) -0.019(3) -0.002(3)
B 0.052(5) 0.044(4) 0.056(5) -0.010(4) -0.030(4) -0.008(4)
C1 0.092(6) 0.082(5) 0.072(5) -0.044(4) -0.031(5) 0.004(4)
C2 0.088(5) 0.071(5) 0.033(4) -0.002(3) -0.015(4) -0.014(4)
C3 0.090(7) 0.091(7) 0.110(8) -0.031(6) -0.057(6) 0.007(5)
C4 0.065(7) 0.109(9) 0.183(13) -0.063(9) -0.016(7) -0.030(6)
O1 0.056(3) 0.039(2) 0.067(3) -0.003(2) -0.031(2) -0.009(2)
O2 0.062(3) 0.094(4) 0.080(3) -0.035(3) -0.012(3) 0.012(3)
O3 0.067(3) 0.049(3) 0.122(4) -0.008(3) -0.048(3) -0.014(2)
O4 0.055(3) 0.053(3) 0.071(3) -0.012(2) -0.028(2) -0.012(2)
O5 0.110(6) 0.270(10) 0.203(8) -0.172(8) -0.054(5) -0.030(6)
O6 0.106(5) 0.098(5) 0.189(7) -0.001(5) -0.095(5) -0.018(4)
F1 0.156(6) 0.206(7) 0.089(4) -0.073(4) -0.065(4) 0.039(5)
F2 0.130(5) 0.171(6) 0.185(6) -0.018(5) -0.120(5) -0.009(4)
F3 0.156(5) 0.079(4) 0.106(4) 0.009(3) -0.074(4) 0.001(3)
F4 0.118(6) 0.168(7) 0.245(10) 0.025(7) -0.031(6) -0.058(6)
F5 0.073(4) 0.205(8) 0.251(8) -0.062(6) -0.046(5) -0.051(4)
F6 0.119(6) 0.357(13) 0.171(7) -0.154(9) 0.018(5) -0.079(7)
S1' 0.0487(12) 0.101(2) 0.0819(14) -0.0448(12) -0.0257(10) -0.0069(10)
S2' 0.0564(12) 0.0814(14) 0.0849(14) -0.0370(11) -0.0366(11) 0.0061(10)
P1' 0.0437(10) 0.0638(12) 0.0454(10) -0.0258(9) -0.0156(8) -0.0022(8)
P2' 0.0387(9) 0.0582(11) 0.0525(10) -0.0259(8) -0.0191(8) -0.0009(8)
Cl1' 0.0751(13) 0.121(2) 0.0681(12) -0.0388(12) -0.0423(11) 0.0130(12)
Cl2' 0.0553(11) 0.114(2) 0.0663(12) -0.0367(11) -0.0039(9) -0.0277(11)
Cl3' 0.0673(12) 0.0797(13) 0.0946(14) -0.0300(11) -0.0302(11) -0.0231(10)
Cl4' 0.0698(13) 0.0836(14) 0.0997(15) -0.0339(11) -0.0505(12) 0.0198(10)
N1' 0.056(3) 0.056(3) 0.048(3) -0.024(3) -0.019(3) -0.002(3)
N2' 0.042(3) 0.067(4) 0.038(3) -0.026(3) -0.011(2) -0.003(3)
N3' 0.058(3) 0.058(3) 0.046(3) -0.028(3) -0.014(3) -0.004(3)
B' 0.028(4) 0.072(5) 0.064(5) -0.041(4) -0.017(4) -0.002(4)
C1' 0.112(7) 0.052(5) 0.092(6) -0.031(4) -0.024(5) 0.003(5)
C2' 0.083(5) 0.093(6) 0.044(4) -0.026(4) -0.021(4) -0.004(4)
C3' 0.096(9) 0.148(12) 0.223(16) -0.115(13) -0.068(11) 0.004(8)
C4' 0.084(7) 0.120(9) 0.145(10) -0.070(8) -0.067(7) 0.037(6)
O1' 0.035(2) 0.086(3) 0.074(3) -0.052(3) -0.019(2) 0.001(2)
O2' 0.053(3) 0.108(4) 0.128(5) -0.072(4) -0.034(3) 0.012(3)
O3' 0.089(5) 0.322(11) 0.075(4) -0.012(5) -0.052(4) -0.049(6)
O4' 0.037(2) 0.079(3) 0.074(3) -0.050(3) -0.023(2) 0.006(2)
O5' 0.063(4) 0.169(6) 0.062(3) 0.010(4) -0.010(3) -0.047(4)
O6' 0.087(4) 0.091(4) 0.106(4) -0.060(3) -0.059(3) 0.008(3)
F1' 0.124(6) 0.222(9) 0.445(15) -0.259(11) -0.072(8) 0.004(5)
F2' 0.084(4) 0.205(8) 0.344(11) -0.142(8) -0.085(6) -0.026(4)
F3' 0.192(9) 0.162(7) 0.290(12) 0.040(8) -0.116(10) -0.098(7)
F4' 0.106(4) 0.166(6) 0.273(9) -0.096(6) -0.135(5) 0.049(4)
F5' 0.187(7) 0.116(5) 0.140(5) 0.014(4) -0.088(6) 0.005(5)
F6' 0.139(5) 0.125(5) 0.204(6) -0.110(5) -0.094(5) 0.064(4)

loop_
_atom_site_label
_atom_site_type_symbol
_atom_site_fract_x
_atom_site_fract_y
_atom_site_fract_z
_atom_site_U_iso_or_equiv
_atom_site_thermal_displace_type
_atom_site_occupancy
_atom_site_calc_flag
_atom_site_refinement_flags
S1 S 0.3072(2) 0.88433(13) 0.29218(15) 0.0595(5) Uani 1 d .
S2 S 0.7093(2) 0.9081(2) 0.2775(2) 0.0852(7) Uani 1 d .
P1 P 0.47336(14) 0.68402(13) 0.47233(12) 0.0462(5) Uani 1 d .
P2 P 0.58483(13) 0.64489(12) 0.26655(12) 0.0429(5) Uani 1 d .
Cl1 Cl 0.5485(2) 0.6559(2) 0.5729(2) 0.0851(7) Uani 1 d .
Cl2 Cl 0.3135(2) 0.6505(2) 0.57541(15) 0.0758(6) Uani 1 d .
Cl3 Cl 0.74862(14) 0.58586(15) 0.20430(15) 0.0696(6) Uani 1 d .
Cl4 Cl 0.5130(2) 0.57854(14) 0.20828(15) 0.0681(6) Uani 1 d .
N1 N 0.4728(4) 0.8043(4) 0.4100(4) 0.0504(13) Uani 1 d .
N2 N 0.5769(4) 0.7666(4) 0.2188(4) 0.0462(13) Uani 1 d .
N3 N 0.5320(4) 0.6110(4) 0.3935(4) 0.0513(13) Uani 1 d .
B B 0.5221(6) 0.8464(5) 0.2867(6) 0.048(2) Uani 1 d .
C1 C 0.4196(7) 0.8824(6) 0.4801(6) 0.079(2) Uani 1 d .
H1A H 0.3913(7) 0.8463(6) 0.5563(6) 0.118 Uiso 1 calc R
H1B H 0.3563(7) 0.9244(6) 0.4651(6) 0.118 Uiso 1 calc R
H1C H 0.4777(7) 0.9259(6) 0.4631(6) 0.118 Uiso 1 calc R
C2 C 0.6203(7) 0.8071(6) 0.0976(5) 0.070(2) Uani 1 d .
H2A H 0.6532(7) 0.7503(6) 0.0631(5) 0.105 Uiso 1 calc R
H2B H 0.6789(7) 0.8532(6) 0.0720(5) 0.105 Uiso 1 calc R
H2C H 0.5569(7) 0.8440(6) 0.0796(5) 0.105 Uiso 1 calc R
C3 C 0.2840(9) 0.9499(8) 0.1679(8) 0.092(3) Uani 1 d .
C4 C 0.8188(9) 0.9610(10) 0.1421(12) 0.123(4) Uani 1 d .
O1 O 0.4272(4) 0.9166(3) 0.2552(3) 0.0536(11) Uani 1 d .
O2 O 0.2199(4) 0.9324(4) 0.3743(4) 0.086(2) Uani 1 d .
O3 O 0.3105(4) 0.7768(3) 0.3060(5) 0.078(2) Uani 1 d .
O4 O 0.6057(4) 0.9257(3) 0.2494(4) 0.0589(12) Uani 1 d .
O5 O 0.6954(6) 0.9756(8) 0.3406(7) 0.168(4) Uani 1 d .
O6 O 0.7469(6) 0.8003(5) 0.3043(7) 0.125(2) Uani 1 d .
F1 F 0.3641(6) 0.9193(6) 0.0846(5) 0.145(3) Uani 1 d .
F2 F 0.1816(6) 0.9286(5) 0.1851(6) 0.148(2) Uani 1 d .
F3 F 0.2833(5) 1.0507(4) 0.1497(4) 0.116(2) Uani 1 d .
F4 F 0.7889(7) 1.0574(8) 0.1052(8) 0.207(4) Uani 1 d .
F5 F 0.9153(5) 0.9588(6) 0.1525(7) 0.177(3) Uani 1 d .
F6 F 0.8358(7) 0.9094(10) 0.0766(7) 0.214(5) Uani 1 d .
S1' S -0.0129(2) 0.6707(2) 0.8508(2) 0.0720(6) Uani 1 d .
S2' S -0.4150(2) 0.6690(2) 0.8523(2) 0.0694(6) Uani 1 d .
P1' P -0.07322(14) 0.63116(14) 0.58755(13) 0.0495(5) Uani 1 d .
P2' P -0.12396(14) 0.46075(13) 0.76525(14) 0.0473(5) Uani 1 d .
Cl1' Cl -0.1492(2) 0.6715(2) 0.4861(2) 0.0830(7) Uani 1 d .
Cl2' Cl 0.0865(2) 0.6685(2) 0.4872(2) 0.0801(6) Uani 1 d .
Cl3' Cl -0.2400(2) 0.3667(2) 0.8032(2) 0.0769(6) Uani 1 d .
Cl4' Cl -0.0040(2) 0.3625(2) 0.8033(2) 0.0802(6) Uani 1 d .
N1' N -0.1332(5) 0.6991(4) 0.6753(4) 0.0525(14) Uani 1 d .
N2' N -0.1784(4) 0.5413(4) 0.8401(4) 0.0479(13) Uani 1 d .
N3' N -0.0744(4) 0.5138(4) 0.6402(4) 0.0534(14) Uani 1 d .
B' B -0.1842(6) 0.6570(6) 0.7984(6) 0.050(2) Uani 1 d .
C1' C -0.1394(8) 0.8144(5) 0.6321(7) 0.092(3) Uani 1 d .
H1'A H -0.1047(8) 0.8314(5) 0.5533(7) 0.138 Uiso 1 calc R
H1'B H -0.0982(8) 0.8433(5) 0.6570(7) 0.138 Uiso 1 calc R
H1'C H -0.2194(8) 0.8427(5) 0.6582(7) 0.138 Uiso 1 calc R
C2' C -0.2289(7) 0.4964(6) 0.9626(5) 0.074(2) Uani 1 d .
H2'A H -0.2195(7) 0.4220(6) 0.9779(5) 0.111 Uiso 1 calc R
H2'B H -0.3103(7) 0.5196(6) 0.9941(5) 0.111 Uiso 1 calc R
H2'C H -0.1893(7) 0.5190(6) 0.9938(5) 0.111 Uiso 1 calc R
C3' C 0.0423(12) 0.7978(12) 0.8041(15) 0.140(5) Uani 1 d .
C4' C -0.4904(9) 0.7958(9) 0.8156(10) 0.108(3) Uani 1 d .
O1' O -0.1327(3) 0.7043(3) 0.8500(4) 0.0596(12) Uani 1 d .
O2' O 0.0605(4) 0.6187(4) 0.7688(5) 0.090(2) Uani 1 d .
O3' O -0.0223(6) 0.6327(8) 0.9586(5) 0.159(4) Uani 1 d .
O4' O -0.3101(3) 0.7047(3) 0.8496(4) 0.0576(12) Uani 1 d .
O5' O -0.4952(5) 0.6282(5) 0.9631(4) 0.108(2) Uani 1 d .
O6' O -0.3822(5) 0.6209(4) 0.7665(4) 0.081(2) Uani 1 d .
F1' F -0.0273(7) 0.8557(7) 0.8648(10) 0.241(6) Uani 1 d .
F2' F 0.1428(6) 0.7833(6) 0.8086(8) 0.192(4) Uani 1 d .
F3' F 0.0554(9) 0.8381(7) 0.7023(11) 0.219(5) Uani 1 d .
F4' F -0.5860(6) 0.7775(5) 0.8185(7) 0.159(3) Uani 1 d .
F5' F -0.4177(7) 0.8439(5) 0.7095(6) 0.155(3) Uani 1 d .
F6' F -0.5120(6) 0.8499(5) 0.8828(6) 0.143(2) Uani 1 d .

loop_
_atom_type_symbol
_atom_type_description
_atom_type_scat_dispersion_real
_atom_type_scat_dispersion_imag
_atom_type_scat_source
C C 0.0033 0.0016 'International Tables Vol C Tables 4.2.6.8 and 6.1.1.4'
H H 0.0000 0.0000 'International Tables Vol C Tables 4.2.6.8 and 6.1.1.4'
B B 0.0013 0.0007 'International Tables Vol C Tables 4.2.6.8 and 6.1.1.4'
N N 0.0061 0.0033 'International Tables Vol C Tables 4.2.6.8 and 6.1.1.4'
O O 0.0106 0.0060 'International Tables Vol C Tables 4.2.6.8 and 6.1.1.4'
F F 0.0171 0.0103 'International Tables Vol C Tables 4.2.6.8 and 6.1.1.4'
P P 0.1023 0.0942 'International Tables Vol C Tables 4.2.6.8 and 6.1.1.4'
S S 0.1246 0.1234 'International Tables Vol C Tables 4.2.6.8 and 6.1.1.4'
Cl Cl 0.1484 0.1585 'International Tables Vol C Tables 4.2.6.8 and 6.1.1.4'

loop_
_geom_angle_atom_site_label_1
_geom_angle_atom_site_label_2
_geom_angle_atom_site_label_3
_geom_angle
O3 S1 O2 119.5(3)
O3 S1 O1 111.6(3)
O2 S1 O1 112.2(3)
O3 S1 C3 107.0(4)
O2 S1 C3 104.9(4)
O1 S1 C3 99.3(4)
O5 S2 O6 122.5(6)
O5 S2 O4 110.4(4)
O6 S2 O4 111.7(3)
O5 S2 C4 104.7(5)
O6 S2 C4 105.4(5)
O4 S2 C4 99.0(5)
N3 P1 N1 113.3(2)
N3 P1 Cl2 111.0(2)
N1 P1 Cl2 109.8(2)
N3 P1 Cl1 110.3(2)
N1 P1 Cl1 110.2(2)
Cl2 P1 Cl1 101.62(11)
N3 P2 N2 113.7(3)
N3 P2 Cl3 110.3(2)
N2 P2 Cl3 109.8(2)
N3 P2 Cl4 110.8(2)
N2 P2 Cl4 110.3(2)
Cl3 P2 Cl4 101.13(10)
B N1 C1 117.4(5)
B N1 P1 125.2(4)
C1 N1 P1 117.4(4)
C2 N2 B 116.6(5)
C2 N2 P2 118.0(4)
B N2 P2 125.4(4)
P2 N3 P1 126.1(3)
O4 B N2 110.2(5)
O4 B N1 111.0(5)
N2 B N1 116.3(5)
O4 B O1 99.1(5)
N2 B O1 109.6(5)
N1 B O1 109.3(5)
F1 C3 F3 109.3(9)
F1 C3 F2 110.0(9)
F3 C3 F2 109.2(8)
F1 C3 S1 111.1(7)
F3 C3 S1 109.4(7)
F2 C3 S1 107.7(7)
F6 C4 F4 110.2(15)
F6 C4 F5 110.5(10)
F4 C4 F5 106.8(9)
F6 C4 S2 110.9(8)
F4 C4 S2 110.9(8)
F5 C4 S2 107.5(11)
S1 O1 B 123.9(4)
B O4 S2 124.8(4)
O2' S1' O3' 121.6(5)
O2' S1' O1' 111.8(3)
O3' S1' O1' 110.9(3)
O2' S1' C3' 105.5(5)
O3' S1' C3' 104.5(7)
O1' S1' C3' 99.8(5)
O6' S2' O5' 123.1(4)
O6' S2' O4' 111.5(3)
O5' S2' O4' 111.0(3)
O6' S2' C4' 106.3(4)
O5' S2' C4' 102.0(5)
O4' S2' C4' 99.4(4)
N3' P1' N1' 113.0(3)
N3' P1' Cl1' 110.4(2)
N1' P1' Cl1' 109.7(2)
N3' P1' Cl2' 111.1(2)
N1' P1' Cl2' 110.4(2)
Cl1' P1' Cl2' 101.64(11)
N3' P2' N2' 113.2(3)
N3' P2' Cl3' 110.1(2)
N2' P2' Cl3' 110.4(2)
N3' P2' Cl4' 110.9(2)
N2' P2' Cl4' 110.3(2)
Cl3' P2' Cl4' 101.36(12)
C1' N1' B' 117.4(5)
C1' N1' P1' 117.1(4)
B' N1' P1' 125.5(4)
B' N2' C2' 118.1(5)
B' N2' P2' 125.2(4)
C2' N2' P2' 116.7(4)
P1' N3' P2' 126.5(3)
N2' B' N1' 116.6(5)
N2' B' O1' 110.4(6)
N1' B' O1' 110.6(5)
N2' B' O4' 110.2(5)
N1' B' O4' 109.8(6)
O1' B' O4' 97.6(4)
F1' C3' F2' 110.0(11)
F1' C3' F3' 110.7(15)
F2' C3' F3' 109.9(14)
F1' C3' S1' 110.2(11)
F2' C3' S1' 107.7(11)
F3' C3' S1' 108.3(9)
F6' C4' F4' 111.1(9)
F6' C4' F5' 111.1(10)
F4' C4' F5' 110.6(10)
F6' C4' S2' 110.6(8)
F4' C4' S2' 106.5(8)
F5' C4' S2' 106.7(6)
S1' O1' B' 124.8(4)
S2' O4' B' 124.6(4)

loop_
_geom_bond_atom_site_label_1
_geom_bond_atom_site_label_2
_geom_bond_distance
S1 O3 1.410(5)
S1 O2 1.417(5)
S1 O1 1.519(4)
S1 C3 1.830(10)
S2 O5 1.405(6)
S2 O6 1.428(7)
S2 O4 1.520(5)
S2 C4 1.816(12)
P1 N3 1.549(5)
P1 N1 1.598(5)
P1 Cl2 1.967(2)
P1 Cl1 1.970(2)
P2 N3 1.548(5)
P2 N2 1.582(5)
P2 Cl3 1.977(2)
P2 Cl4 1.980(2)
N1 B 1.512(9)
N1 C1 1.519(8)
N2 C2 1.488(7)
N2 B 1.517(9)
B O4 1.505(8)
B O1 1.530(8)
C3 F1 1.280(10)
C3 F3 1.315(10)
C3 F2 1.321(10)
C4 F6 1.247(12)
C4 F4 1.295(13)
C4 F5 1.319(13)
S1' O2' 1.400(5)
S1' O3' 1.402(6)
S1' O1' 1.524(4)
S1' C3' 1.831(15)
S2' O6' 1.410(5)
S2' O5' 1.435(5)
S2' O4' 1.527(4)
S2' C4' 1.834(10)
P1' N3' 1.538(5)
P1' N1' 1.588(5)
P1' Cl1' 1.973(2)
P1' Cl2' 1.972(2)
P2' N3' 1.555(5)
P2' N2' 1.590(5)
P2' Cl3' 1.972(2)
P2' Cl4' 1.973(2)
N1' C1' 1.496(9)
N1' B' 1.509(9)
N2' B' 1.499(9)
N2' C2' 1.507(8)
B' O1' 1.528(8)
B' O4' 1.534(8)
C3' F1' 1.255(13)
C3' F2' 1.303(14)
C3' F3' 1.31(2)
C4' F6' 1.278(11)
C4' F4' 1.299(11)
C4' F5' 1.389(12)
